data_7103354
loop_
_publ_author_name
'Doshi, Ami'
'Venkatasubbaiah, Krishnan'
'Rheingold, Arnold L'
'J\"akle, Frieder'

_publ_section_title
;
 Binary stacks of [CuC6F5]4 with arenes.
;
_journal_issue 36
_journal_name_full 'Chemical communications (Cambridge, England)'
_journal_page_first 4264
_journal_page_last 4266
_journal_paper_doi 10.1039/b807128d
_journal_year 2008
_chemical_formula_moiety 'C34 H8 Cu4 F20'
_chemical_formula_sum 'C34 H8 Cu4 F20'
_chemical_formula_weight 1050.56
_chemical_name_systematic
;
?
;
_space_group_IT_number 2
_symmetry_cell_setting triclinic
_symmetry_space_group_name_Hall '-P 1'
_symmetry_space_group_name_H-M 'P -1'
_atom_sites_solution_hydrogens geom
_atom_sites_solution_primary direct
_atom_sites_solution_secondary difmap
_audit_creation_method SHELXL-97
_cell_angle_alpha 69.563(3)
_cell_angle_beta 72.278(2)
_cell_angle_gamma 74.354(3)
_cell_formula_units_Z 1
_cell_length_a 9.2770(11)
_cell_length_b 9.2816(10)
_cell_length_c 10.6576(11)
_cell_measurement_reflns_used 5652
_cell_measurement_temperature 100(2)
_cell_measurement_theta_max 67.28
_cell_measurement_theta_min 2.54
_cell_volume 805.27(15)
_computing_cell_refinement 'APEX 2'
_computing_data_collection 'APEX 2 (Bruker, 2006)'
_computing_data_reduction 'SAINT (Bruker, 2005)'
_computing_molecular_graphics 'SHELXTL (Bruker, 2004)'
_computing_publication_material SHELXTL
_computing_structure_refinement 'SHELXL (Sheldrick, 2004)'
_computing_structure_solution 'SHELXS (Sheldrick, 2004)'
_diffrn_ambient_temperature 100(2)
_diffrn_measured_fraction_theta_full 0.897
_diffrn_measured_fraction_theta_max 0.897
_diffrn_measurement_device_type 'Bruker SMART CCD Apex-II area-detector'
_diffrn_measurement_method '\f and \w'
_diffrn_radiation_monochromator graphite
_diffrn_radiation_source 'fine-focus sealed tube'
_diffrn_radiation_type CuK\a
_diffrn_radiation_wavelength 1.54178
_diffrn_reflns_av_R_equivalents 0.0200
_diffrn_reflns_av_sigmaI/netI 0.0237
_diffrn_reflns_limit_h_max 10
_diffrn_reflns_limit_h_min -10
_diffrn_reflns_limit_k_max 10
_diffrn_reflns_limit_k_min -10
_diffrn_reflns_limit_l_max 12
_diffrn_reflns_limit_l_min -12
_diffrn_reflns_number 5335
_diffrn_reflns_theta_full 64.87
_diffrn_reflns_theta_max 64.87
_diffrn_reflns_theta_min 4.55
_exptl_absorpt_coefficient_mu 4.334
_exptl_absorpt_correction_T_max 0.3622
_exptl_absorpt_correction_T_min 0.2848
_exptl_absorpt_correction_type multi-scan
_exptl_absorpt_process_details 'SADABS (Sheldrick, 2001)'
_exptl_crystal_colour colorless
_exptl_crystal_density_diffrn 2.166
_exptl_crystal_density_method 'not measured'
_exptl_crystal_description block
_exptl_crystal_F_000 508
_exptl_crystal_size_max 0.39
_exptl_crystal_size_mid 0.35
_exptl_crystal_size_min 0.29
_refine_diff_density_max 0.315
_refine_diff_density_min -0.282
_refine_diff_density_rms 0.072
_refine_ls_extinction_coef 0.0106(5)
_refine_ls_extinction_expression Fc^*^=kFc[1+0.001xFc^2^\l^3^/sin(2\q)]^-1/4^
_refine_ls_extinction_method SHELXL
_refine_ls_goodness_of_fit_ref 1.175
_refine_ls_hydrogen_treatment constr
_refine_ls_matrix_type full
_refine_ls_number_parameters 263
_refine_ls_number_reflns 2452
_refine_ls_number_restraints 0
_refine_ls_restrained_S_all 1.175
_refine_ls_R_factor_all 0.0276
_refine_ls_R_factor_gt 0.0276
_refine_ls_shift/su_max 0.001
_refine_ls_shift/su_mean 0.000
_refine_ls_structure_factor_coef Fsqd
_refine_ls_weighting_details 'calc w=1/[\s^2^(Fo^2^)+(0.0284P)^2^+1.1388P] where P=(Fo^2^+2Fc^2^)/3'
_refine_ls_weighting_scheme calc
_refine_ls_wR_factor_gt 0.0724
_refine_ls_wR_factor_ref 0.0724
_reflns_number_gt 2451
_reflns_number_total 2452
_reflns_threshold_expression >2sigma(I)
_cod_data_source_file b807128d.txt
_cod_data_source_block krishv4
_cod_depositor_comments
;
The following automatic conversions were performed:
'_symmetry_cell_setting' value 'Triclinic' changed to 'triclinic'
according to '/home/saulius/struct/CIF-dictionaries/cif_core.dic'
dictionary named 'cif_core.dic' version 2.4.1 from 2010-06-29.

Automatic conversion script
Id: cif_fix_enum 1527 2010-12-29 10:47:43Z saulius 
;
_cod_original_sg_symbol_H-M P-1
_cod_database_code 7103354

loop_
_symmetry_equiv_pos_as_xyz
'x, y, z'
'-x, -y, -z'

loop_
_atom_site_label
_atom_site_type_symbol
_atom_site_fract_x
_atom_site_fract_y
_atom_site_fract_z
_atom_site_U_iso_or_equiv
_atom_site_adp_type
_atom_site_occupancy
_atom_site_symmetry_multiplicity
_atom_site_calc_flag
_atom_site_refinement_flags
_atom_site_disorder_assembly
_atom_site_disorder_group
Cu1 Cu 0.66972(4) 0.82307(4) 0.94164(4) 0.01657(15) Uani 1 1 d . . .
Cu2 Cu 0.48104(4) 1.06074(4) 0.87095(4) 0.01678(15) Uani 1 1 d . . .
F6 F 0.48447(18) 0.77118(18) 0.75950(16) 0.0215(3) Uani 1 1 d . . .
F3 F 0.8636(2) 0.45851(19) 1.47156(18) 0.0305(4) Uani 1 1 d . . .
C2 C 0.6250(3) 0.6159(3) 1.2282(3) 0.0180(5) Uani 1 1 d . . .
F1 F 0.50119(18) 0.58258(18) 1.20896(17) 0.0244(4) Uani 1 1 d . . .
F5 F 0.87962(18) 0.89454(18) 1.08166(16) 0.0227(4) Uani 1 1 d . . .
C10 C 0.7435(3) 0.9757(3) 0.4651(3) 0.0188(6) Uani 1 1 d . . .
C7 C 0.6416(3) 0.9396(3) 0.7509(3) 0.0160(5) Uani 1 1 d . . .
C8 C 0.5892(3) 0.8649(3) 0.6847(3) 0.0162(5) Uani 1 1 d . . .
C1 C 0.6860(3) 0.7462(3) 1.1358(3) 0.0166(5) Uani 1 1 d . . .
C12 C 0.7481(3) 1.0348(3) 0.6636(3) 0.0176(5) Uani 1 1 d . . .
C11 C 0.7976(3) 1.0554(3) 0.5241(3) 0.0183(6) Uani 1 1 d . . .
C9 C 0.6394(3) 0.8780(3) 0.5462(3) 0.0179(5) Uani 1 1 d . . .
C3 C 0.6823(3) 0.5190(3) 1.3393(3) 0.0191(6) Uani 1 1 d . . .
C5 C 0.8750(3) 0.6757(3) 1.2742(3) 0.0194(6) Uani 1 1 d . . .
C4 C 0.8075(3) 0.5498(3) 1.3626(3) 0.0206(6) Uani 1 1 d . . .
C6 C 0.8126(3) 0.7710(3) 1.1644(3) 0.0175(5) Uani 1 1 d . . .
F7 F 0.58744(19) 0.80066(19) 0.48862(17) 0.0243(4) Uani 1 1 d . . .
F2 F 0.6187(2) 0.39550(18) 1.42587(17) 0.0268(4) Uani 1 1 d . . .
F9 F 0.89898(18) 1.14848(18) 0.44407(17) 0.0249(4) Uani 1 1 d . . .
F8 F 0.7895(2) 0.99461(19) 0.32984(16) 0.0269(4) Uani 1 1 d . . .
F4 F 0.9959(2) 0.70472(19) 1.29838(18) 0.0272(4) Uani 1 1 d . . .
F10 F 0.8079(2) 1.1110(2) 0.71659(17) 0.0271(4) Uani 1 1 d . . .
C14 C 0.9115(3) 0.6221(3) 0.8522(3) 0.0209(6) Uani 1 1 d . . .
H14 H 0.9236 0.7138 0.7768 0.025 Uiso 1 1 calc R . .
C16 C 0.7768(3) 0.4065(3) 0.9833(3) 0.0252(6) Uani 1 1 d . . .
H16 H 0.6973 0.3526 0.9961 0.030 Uiso 1 1 calc R . .
C13 C 1.0108(3) 0.5692(3) 0.9436(3) 0.0192(6) Uani 1 1 d . . .
C15 C 0.7974(3) 0.5420(3) 0.8715(3) 0.0231(6) Uani 1 1 d . . .
H15 H 0.7323 0.5785 0.8089 0.028 Uiso 1 1 calc R . .
C17 C 0.8701(3) 0.3524(3) 1.0731(3) 0.0225(6) Uani 1 1 d . . .
H17 H 0.8550 0.2608 1.1481 0.027 Uiso 1 1 calc R . .

loop_
_atom_site_aniso_label
_atom_site_aniso_U_11
_atom_site_aniso_U_22
_atom_site_aniso_U_33
_atom_site_aniso_U_23
_atom_site_aniso_U_13
_atom_site_aniso_U_12
Cu1 0.0166(2) 0.0180(2) 0.0134(2) -0.00389(16) -0.00251(15) -0.00239(15)
Cu2 0.0166(2) 0.0165(2) 0.0153(2) -0.00507(15) -0.00229(15) -0.00094(15)
F6 0.0214(9) 0.0216(8) 0.0205(8) -0.0037(6) 0.0009(6) -0.0119(6)
F3 0.0433(11) 0.0226(8) 0.0263(9) 0.0009(7) -0.0201(8) -0.0044(7)
C2 0.0153(14) 0.0185(13) 0.0215(13) -0.0088(11) -0.0037(10) -0.0020(10)
F1 0.0192(9) 0.0242(8) 0.0324(9) -0.0062(7) -0.0088(7) -0.0076(6)
F5 0.0227(9) 0.0190(8) 0.0239(8) -0.0017(6) -0.0023(6) -0.0098(6)
C10 0.0195(15) 0.0189(13) 0.0128(12) -0.0040(10) -0.0001(10) -0.0002(10)
C7 0.0170(14) 0.0165(12) 0.0121(12) -0.0031(10) -0.0024(10) -0.0016(10)
C8 0.0132(14) 0.0135(12) 0.0186(13) -0.0026(10) 0.0004(10) -0.0044(9)
C1 0.0171(14) 0.0157(12) 0.0155(12) -0.0059(10) -0.0027(10) 0.0000(10)
C12 0.0158(14) 0.0158(12) 0.0220(13) -0.0060(10) -0.0044(11) -0.0036(10)
C11 0.0141(14) 0.0133(12) 0.0204(14) -0.0004(10) 0.0016(10) -0.0037(10)
C9 0.0196(14) 0.0154(12) 0.0198(13) -0.0068(10) -0.0048(11) -0.0023(10)
C3 0.0223(15) 0.0129(12) 0.0187(13) -0.0043(10) 0.0019(10) -0.0057(10)
C5 0.0182(15) 0.0192(13) 0.0253(14) -0.0109(11) -0.0067(11) -0.0028(10)
C4 0.0270(16) 0.0164(13) 0.0185(13) -0.0056(11) -0.0101(11) 0.0022(10)
C6 0.0193(14) 0.0157(13) 0.0162(13) -0.0061(10) -0.0001(10) -0.0039(10)
F7 0.0288(9) 0.0253(8) 0.0237(8) -0.0119(7) -0.0049(7) -0.0079(7)
F2 0.0293(10) 0.0184(8) 0.0270(9) 0.0003(7) -0.0031(7) -0.0084(7)
F9 0.0204(9) 0.0212(8) 0.0261(8) -0.0020(7) 0.0040(7) -0.0100(6)
F8 0.0347(10) 0.0255(8) 0.0139(8) -0.0044(6) 0.0029(7) -0.0063(7)
F4 0.0257(9) 0.0263(9) 0.0364(10) -0.0089(7) -0.0158(7) -0.0063(7)
F10 0.0285(10) 0.0309(9) 0.0280(9) -0.0094(7) -0.0057(7) -0.0150(7)
C14 0.0221(15) 0.0164(13) 0.0160(13) -0.0026(10) 0.0008(10) 0.0011(10)
C16 0.0205(16) 0.0280(15) 0.0256(15) -0.0105(12) 0.0007(11) -0.0056(11)
C13 0.0194(15) 0.0167(13) 0.0152(12) -0.0047(11) 0.0028(10) -0.0008(10)
C15 0.0206(15) 0.0256(15) 0.0194(14) -0.0080(12) -0.0032(11) 0.0021(11)
C17 0.0238(16) 0.0165(13) 0.0199(14) -0.0027(11) 0.0034(11) -0.0053(10)

loop_
_atom_type_symbol
_atom_type_description
_atom_type_scat_dispersion_real
_atom_type_scat_dispersion_imag
_atom_type_scat_source
C C 0.0181 0.0091 'International Tables Vol C Tables 4.2.6.8 and 6.1.1.4'
H H 0.0000 0.0000 'International Tables Vol C Tables 4.2.6.8 and 6.1.1.4'
F F 0.0727 0.0534 'International Tables Vol C Tables 4.2.6.8 and 6.1.1.4'
Cu Cu -1.9646 0.5888 'International Tables Vol C Tables 4.2.6.8 and 6.1.1.4'

loop_
_geom_angle_atom_site_label_1
_geom_angle_atom_site_label_2
_geom_angle_atom_site_label_3
_geom_angle
_geom_angle_site_symmetry_1
_geom_angle_site_symmetry_3
_geom_angle_publ_flag
C1 Cu1 C7 169.48(11) . . ?
C1 Cu1 Cu2 118.55(7) . . ?
C7 Cu1 Cu2 52.46(7) . . ?
C1 Cu1 Cu2 52.76(7) . 2_677 ?
C7 Cu1 Cu2 117.95(8) . 2_677 ?
Cu2 Cu1 Cu2 65.791(18) . 2_677 ?
C7 Cu2 C1 142.66(11) . 2_677 ?
C7 Cu2 Cu1 51.96(7) . . ?
C1 Cu2 Cu1 165.28(8) 2_677 . ?
C7 Cu2 Cu1 165.12(7) . 2_677 ?
C1 Cu2 Cu1 51.07(7) 2_677 2_677 ?
Cu1 Cu2 Cu1 114.209(18) . 2_677 ?
C7 Cu2 Cu2 108.96(7) . 2_677 ?
C1 Cu2 Cu2 108.02(8) 2_677 2_677 ?
Cu1 Cu2 Cu2 57.255(16) . 2_677 ?
Cu1 Cu2 Cu2 56.954(17) 2_677 2_677 ?
F1 C2 C3 117.3(2) . . ?
F1 C2 C1 118.9(2) . . ?
C3 C2 C1 123.7(3) . . ?
F8 C10 C11 120.1(3) . . ?
F8 C10 C9 119.9(2) . . ?
C11 C10 C9 119.9(2) . . ?
C8 C7 C12 114.3(2) . . ?
C8 C7 Cu1 117.75(19) . . ?
C12 C7 Cu1 117.62(19) . . ?
C8 C7 Cu2 117.14(19) . . ?
C12 C7 Cu2 108.34(18) . . ?
Cu1 C7 Cu2 75.58(9) . . ?
F6 C8 C9 116.9(2) . . ?
F6 C8 C7 119.2(2) . . ?
C9 C8 C7 123.9(3) . . ?
C6 C1 C2 114.7(2) . . ?
C6 C1 Cu1 117.52(19) . . ?
C2 C1 Cu1 121.50(19) . . ?
C6 C1 Cu2 109.51(18) . 2_677 ?
C2 C1 Cu2 109.29(19) . 2_677 ?
Cu1 C1 Cu2 76.17(9) . 2_677 ?
F10 C12 C11 116.8(2) . . ?
F10 C12 C7 119.5(2) . . ?
C11 C12 C7 123.7(2) . . ?
F9 C11 C12 121.8(2) . . ?
F9 C11 C10 119.0(2) . . ?
C12 C11 C10 119.2(3) . . ?
F7 C9 C8 121.4(2) . . ?
F7 C9 C10 119.7(2) . . ?
C8 C9 C10 118.9(2) . . ?
F2 C3 C2 121.5(3) . . ?
F2 C3 C4 119.6(2) . . ?
C2 C3 C4 119.0(3) . . ?
F4 C5 C6 121.5(2) . . ?
F4 C5 C4 119.7(2) . . ?
C6 C5 C4 118.7(3) . . ?
F3 C4 C3 120.0(3) . . ?
F3 C4 C5 119.7(3) . . ?
C3 C4 C5 120.3(2) . . ?
F5 C6 C5 117.1(2) . . ?
F5 C6 C1 119.3(2) . . ?
C5 C6 C1 123.6(3) . . ?
C15 C14 C13 120.8(3) . . ?
C15 C14 H14 119.6 . . ?
C13 C14 H14 119.6 . . ?
C17 C16 C15 120.3(3) . . ?
C17 C16 H16 119.8 . . ?
C15 C16 H16 119.8 . . ?
C17 C13 C14 122.5(3) 2_767 . ?
C17 C13 C13 119.4(3) 2_767 2_767 ?
C14 C13 C13 118.2(3) . 2_767 ?
C14 C15 C16 120.5(3) . . ?
C14 C15 H15 119.8 . . ?
C16 C15 H15 119.8 . . ?
C16 C17 C13 120.9(3) . 2_767 ?
C16 C17 H17 119.5 . . ?
C13 C17 H17 119.5 2_767 . ?

loop_
_geom_bond_atom_site_label_1
_geom_bond_atom_site_label_2
_geom_bond_distance
_geom_bond_site_symmetry_2
_geom_bond_publ_flag
Cu1 C1 1.978(3) . ?
Cu1 C7 2.001(3) . ?
Cu1 Cu2 2.4611(5) . ?
Cu1 Cu2 2.4695(6) 2_677 ?
Cu2 C7 2.015(3) . ?
Cu2 C1 2.025(3) 2_677 ?
Cu2 Cu1 2.4695(5) 2_677 ?
Cu2 Cu2 2.6779(8) 2_677 ?
F6 C8 1.355(3) . ?
F3 C4 1.334(3) . ?
C2 F1 1.354(3) . ?
C2 C3 1.369(4) . ?
C2 C1 1.397(4) . ?
F5 C6 1.351(3) . ?
C10 F8 1.334(3) . ?
C10 C11 1.382(4) . ?
C10 C9 1.386(4) . ?
C7 C8 1.395(4) . ?
C7 C12 1.400(4) . ?
C8 C9 1.377(4) . ?
C1 C6 1.392(4) . ?
C1 Cu2 2.025(3) 2_677 ?
C12 F10 1.344(3) . ?
C12 C11 1.375(4) . ?
C11 F9 1.339(3) . ?
C9 F7 1.341(3) . ?
C3 F2 1.345(3) . ?
C3 C4 1.378(4) . ?
C5 F4 1.336(3) . ?
C5 C6 1.378(4) . ?
C5 C4 1.383(4) . ?
C14 C15 1.378(4) . ?
C14 C13 1.417(4) . ?
C14 H14 0.9500 . ?
C16 C17 1.361(4) . ?
C16 C15 1.408(4) . ?
C16 H16 0.9500 . ?
C13 C17 1.416(4) 2_767 ?
C13 C13 1.431(5) 2_767 ?
C15 H15 0.9500 . ?
C17 C13 1.416(4) 2_767 ?
C17 H17 0.9500 . ?
